data_4072350
loop_
_publ_author_name
'Friesen, Dawn M.'
'Piers, Warren E.'
'Parvez, Masood'

_publ_section_title
;
 Selective Catalytic Dimerization of Neohexene by
 [Cp*Ti(NPtBu3)Me][B(C6F5)4]
;
_journal_issue 24
_journal_name_full Organometallics
_journal_page_first 6596
_journal_paper_doi 10.1021/om800790d
_journal_volume 27
_journal_year 2008
_chemical_formula_sum 'C68 H87 B F20 N O P Ti'
_chemical_formula_weight 1404.07
_chemical_name_systematic
;
 ?
;
_space_group_IT_number 14
_symmetry_cell_setting monoclinic
_symmetry_space_group_name_Hall '-P 2yn'
_symmetry_space_group_name_H-M 'P 1 21/n 1'
_atom_sites_solution_hydrogens geom
_atom_sites_solution_primary direct
_atom_sites_solution_secondary difmap
_cell_angle_alpha 90.00
_cell_angle_beta 118.863(15)
_cell_angle_gamma 90.00
_cell_formula_units_Z 4
_cell_length_a 23.554(7)
_cell_length_b 13.974(5)
_cell_length_c 24.053(5)
_cell_measurement_reflns_used 23364
_cell_measurement_temperature 123(2)
_cell_measurement_theta_max 25.37
_cell_measurement_theta_min 2.47
_cell_volume 6933(4)
_computing_cell_refinement 'HKL DENZO (Otwinowski & Minor, 1997)'
_computing_data_collection 'COLLECT (Hooft, 1998)'
_computing_data_reduction 'SCALEPACK (Otwinowski & Minor, 1997)'
_computing_molecular_graphics 'ORTEP-3 (Farrugia, 1997)'
_computing_publication_material 'SHELXL-97 (Sheldrick, 2008)'
_computing_structure_refinement 'SHELXL-97 (Sheldrick, 2008)'
_computing_structure_solution 'SIR92 (Altomare et al., 1991)'
_diffrn_ambient_temperature 123(2)
_diffrn_measured_fraction_theta_full 0.990
_diffrn_measured_fraction_theta_max 0.990
_diffrn_measurement_device_type 'Nonius KappaCCD'
_diffrn_measurement_method ' \w and \f '
_diffrn_radiation_monochromator graphite
_diffrn_radiation_source 'fine-focus sealed tube'
_diffrn_radiation_type MoK\a
_diffrn_radiation_wavelength 0.71073
_diffrn_reflns_av_R_equivalents 0.0493
_diffrn_reflns_av_sigmaI/netI 0.0668
_diffrn_reflns_limit_h_max 28
_diffrn_reflns_limit_h_min -28
_diffrn_reflns_limit_k_max 16
_diffrn_reflns_limit_k_min -16
_diffrn_reflns_limit_l_max 28
_diffrn_reflns_limit_l_min -28
_diffrn_reflns_number 23364
_diffrn_reflns_theta_full 25.37
_diffrn_reflns_theta_max 25.37
_diffrn_reflns_theta_min 2.47
_exptl_absorpt_coefficient_mu 0.242
_exptl_absorpt_correction_T_max 0.9762
_exptl_absorpt_correction_T_min 0.9715
_exptl_absorpt_correction_type multi-scan
_exptl_absorpt_process_details 'SORTAV: (Blessing, 1997)'
_exptl_crystal_colour orange
_exptl_crystal_density_diffrn 1.345
_exptl_crystal_density_method 'not measured'
_exptl_crystal_description block
_exptl_crystal_F_000 2928
_exptl_crystal_size_max 0.12
_exptl_crystal_size_mid 0.11
_exptl_crystal_size_min 0.10
_refine_diff_density_max 0.702
_refine_diff_density_min -0.528
_refine_diff_density_rms 0.060
_refine_ls_extinction_method none
_refine_ls_goodness_of_fit_ref 1.018
_refine_ls_hydrogen_treatment constr
_refine_ls_matrix_type full
_refine_ls_number_parameters 860
_refine_ls_number_reflns 12595
_refine_ls_number_restraints 0
_refine_ls_restrained_S_all 1.018
_refine_ls_R_factor_all 0.0908
_refine_ls_R_factor_gt 0.0507
_refine_ls_shift/su_max 0.018
_refine_ls_shift/su_mean 0.000
_refine_ls_structure_factor_coef Fsqd
_refine_ls_weighting_details 'calc w=1/[\s^2^(Fo^2^)+(0.0513P)^2^+6.8900P] where P=(Fo^2^+2Fc^2^)/3'
_refine_ls_weighting_scheme calc
_refine_ls_wR_factor_gt 0.1120
_refine_ls_wR_factor_ref 0.1344
_reflns_number_gt 8470
_reflns_number_total 12595
_reflns_threshold_expression >2sigma(I)
_cod_data_source_file om800790d_si_002.cif
_cod_data_source_block Compound_I
_cod_depositor_comments
;
The following automatic conversions were performed:

'_symmetry_cell_setting' value 'Monoclinic' changed to 'monoclinic'
according to /home/saulius/struct/CIF-dictionaries/cif_core.dic
dictionary named 'cif_core.dic' version 2.4.1 from
2010-06-29.

'_exptl_absorpt_correction_type' value 'Multi-scan'
changed to 'multi-scan' according to
/home/saulius/struct/CIF-dictionaries/cif_core.dic dictionary named
'cif_core.dic' version 2.4.1 from 2010-06-29.

Automatic conversion script
Id: cif_fix_values 1715 2011-07-08 13:25:40Z adriana 
;
_cod_original_sg_symbol_H-M 'P 21/n'
_cod_database_code 4072350

loop_
_symmetry_equiv_pos_as_xyz
'x, y, z'
'-x+1/2, y+1/2, -z+1/2'
'-x, -y, -z'
'x-1/2, -y-1/2, z-1/2'

loop_
_atom_site_label
_atom_site_type_symbol
_atom_site_fract_x
_atom_site_fract_y
_atom_site_fract_z
_atom_site_U_iso_or_equiv
_atom_site_adp_type
_atom_site_occupancy
_atom_site_symmetry_multiplicity
_atom_site_calc_flag
_atom_site_refinement_flags
Ti1 Ti 0.78778(3) -0.13186(4) 1.02058(2) 0.02363(14) Uani 1 1 d .
P1 P 0.78794(4) -0.20977(6) 1.15476(3) 0.02358(18) Uani 1 1 d .
O1 O 0.68904(10) -0.10807(15) 0.96288(9) 0.0269(5) Uani 1 1 d .
N1 N 0.78907(12) -0.16288(18) 1.09403(11) 0.0246(5) Uani 1 1 d .
C1 C 0.83960(16) -0.0648(2) 0.96093(15) 0.0318(7) Uani 1 1 d .
C2 C 0.88705(15) -0.0813(3) 1.02526(16) 0.0349(8) Uani 1 1 d .
C3 C 0.87309(15) -0.0195(3) 1.06398(14) 0.0330(8) Uani 1 1 d .
C4 C 0.81577(16) 0.0317(2) 1.02421(14) 0.0304(7) Uani 1 1 d .
C5 C 0.79559(15) 0.0037(2) 0.96029(14) 0.0287(7) Uani 1 1 d .
C6 C 0.8418(2) -0.0990(3) 0.90290(17) 0.0445(9) Uani 1 1 d .
H6A H 0.8570 -0.0471 0.8861 0.053 Uiso 1 1 calc R
H6B H 0.7982 -0.1187 0.8707 0.053 Uiso 1 1 calc R
H6C H 0.8714 -0.1536 0.9141 0.053 Uiso 1 1 calc R
C7 C 0.94603(18) -0.1439(3) 1.04788(19) 0.0521(10) Uani 1 1 d .
H7A H 0.9825 -0.1057 1.0514 0.063 Uiso 1 1 calc R
H7B H 0.9370 -0.1961 1.0175 0.063 Uiso 1 1 calc R
H7C H 0.9570 -0.1707 1.0895 0.063 Uiso 1 1 calc R
C8 C 0.91669(18) -0.0011(3) 1.13319(16) 0.0503(10) Uani 1 1 d .
H8A H 0.9451 0.0533 1.1383 0.060 Uiso 1 1 calc R
H8B H 0.9431 -0.0580 1.1529 0.060 Uiso 1 1 calc R
H8C H 0.8904 0.0135 1.1536 0.060 Uiso 1 1 calc R
C9 C 0.78634(19) 0.1111(3) 1.04443(17) 0.0417(9) Uani 1 1 d .
H9A H 0.8095 0.1710 1.0480 0.050 Uiso 1 1 calc R
H9B H 0.7898 0.0953 1.0857 0.050 Uiso 1 1 calc R
H9C H 0.7406 0.1187 1.0128 0.050 Uiso 1 1 calc R
C10 C 0.74052(17) 0.0459(2) 0.90120(15) 0.0379(8) Uani 1 1 d .
H10A H 0.7564 0.1004 0.8870 0.045 Uiso 1 1 calc R
H10B H 0.7064 0.0675 0.9105 0.045 Uiso 1 1 calc R
H10C H 0.7230 -0.0027 0.8677 0.045 Uiso 1 1 calc R
C11 C 0.79503(15) -0.2721(2) 0.98851(13) 0.0268(7) Uani 1 1 d .
H11A H 0.8336 -0.2983 1.0260 0.032 Uiso 1 1 calc R
H11B H 0.7577 -0.3054 0.9882 0.032 Uiso 1 1 calc R
C12 C 0.79915(16) -0.3216(2) 0.93305(15) 0.0340(8) Uani 1 1 d .
H12 H 0.8290 -0.2824 0.9236 0.041 Uiso 1 1 calc R
C13 C 0.73392(17) -0.3220(2) 0.87392(15) 0.0334(8) Uani 1 1 d .
H13 H 0.6985 -0.3468 0.8779 0.040 Uiso 1 1 calc R
C14 C 0.72121(17) -0.2911(3) 0.81687(15) 0.0364(8) Uani 1 1 d .
H14 H 0.7567 -0.2638 0.8141 0.044 Uiso 1 1 calc R
C15 C 0.65754(18) -0.2937(3) 0.75578(15) 0.0390(8) Uani 1 1 d .
C16 C 0.6397(2) -0.1919(3) 0.72874(18) 0.0527(10) Uani 1 1 d .
H16A H 0.5996 -0.1938 0.6880 0.063 Uiso 1 1 calc R
H16B H 0.6747 -0.1657 0.7225 0.063 Uiso 1 1 calc R
H16C H 0.6333 -0.1514 0.7585 0.063 Uiso 1 1 calc R
C17 C 0.6672(2) -0.3563(3) 0.70862(17) 0.0519(10) Uani 1 1 d .
H17A H 0.6272 -0.3572 0.6678 0.062 Uiso 1 1 calc R
H17B H 0.6781 -0.4217 0.7252 0.062 Uiso 1 1 calc R
H17C H 0.7026 -0.3302 0.7027 0.062 Uiso 1 1 calc R
C18 C 0.60195(18) -0.3340(3) 0.76468(16) 0.0438(9) Uani 1 1 d .
H18A H 0.5621 -0.3351 0.7237 0.053 Uiso 1 1 calc R
H18B H 0.5955 -0.2935 0.7944 0.053 Uiso 1 1 calc R
H18C H 0.6127 -0.3992 0.7816 0.053 Uiso 1 1 calc R
C19 C 0.82816(18) -0.4260(3) 0.94923(17) 0.0411(9) Uani 1 1 d .
C20 C 0.8981(2) -0.4217(3) 1.0036(2) 0.0597(11) Uani 1 1 d .
H20A H 0.9174 -0.4856 1.0108 0.072 Uiso 1 1 calc R
H20B H 0.8983 -0.3993 1.0423 0.072 Uiso 1 1 calc R
H20C H 0.9232 -0.3774 0.9923 0.072 Uiso 1 1 calc R
C21 C 0.7886(2) -0.4932(3) 0.9667(2) 0.0503(10) Uani 1 1 d .
H21A H 0.8063 -0.5581 0.9724 0.060 Uiso 1 1 calc R
H21B H 0.7435 -0.4932 0.9327 0.060 Uiso 1 1 calc R
H21C H 0.7905 -0.4716 1.0064 0.060 Uiso 1 1 calc R
C22 C 0.8298(2) -0.4674(3) 0.8907(2) 0.0574(11) Uani 1 1 d .
H22A H 0.8521 -0.5294 0.9016 0.069 Uiso 1 1 calc R
H22B H 0.8530 -0.4233 0.8770 0.069 Uiso 1 1 calc R
H22C H 0.7854 -0.4760 0.8561 0.069 Uiso 1 1 calc R
C23 C 0.65173(15) -0.1561(2) 0.90103(14) 0.0308(7) Uani 1 1 d .
H23A H 0.6465 -0.2251 0.9067 0.037 Uiso 1 1 calc R
H23B H 0.6734 -0.1488 0.8748 0.037 Uiso 1 1 calc R
C24 C 0.58688(16) -0.1055(2) 0.87078(16) 0.0380(8) Uani 1 1 d .
H24A H 0.5517 -0.1488 0.8420 0.046 Uiso 1 1 calc R
H24B H 0.5875 -0.0484 0.8467 0.046 Uiso 1 1 calc R
C25 C 0.57882(16) -0.0774(3) 0.92748(17) 0.0395(8) Uani 1 1 d .
H25A H 0.5473 -0.0246 0.9168 0.047 Uiso 1 1 calc R
H25B H 0.5646 -0.1325 0.9436 0.047 Uiso 1 1 calc R
C26 C 0.64646(16) -0.0458(2) 0.97503(15) 0.0339(8) Uani 1 1 d .
H26A H 0.6535 0.0222 0.9684 0.041 Uiso 1 1 calc R
H26B H 0.6541 -0.0540 1.0190 0.041 Uiso 1 1 calc R
C27 C 0.72859(15) -0.3123(2) 1.12580(14) 0.0298(7) Uani 1 1 d .
C28 C 0.66790(16) -0.2822(2) 1.06429(14) 0.0339(8) Uani 1 1 d .
H28A H 0.6392 -0.3376 1.0462 0.041 Uiso 1 1 calc R
H28B H 0.6808 -0.2582 1.0338 0.041 Uiso 1 1 calc R
H28C H 0.6450 -0.2317 1.0738 0.041 Uiso 1 1 calc R
C29 C 0.75692(19) -0.3979(2) 1.10755(16) 0.0387(8) Uani 1 1 d .
H29A H 0.7235 -0.4473 1.0875 0.046 Uiso 1 1 calc R
H29B H 0.7937 -0.4242 1.1457 0.046 Uiso 1 1 calc R
H29C H 0.7716 -0.3770 1.0777 0.046 Uiso 1 1 calc R
C30 C 0.70834(16) -0.3470(3) 1.17439(15) 0.0352(8) Uani 1 1 d .
H30A H 0.6808 -0.4039 1.1578 0.042 Uiso 1 1 calc R
H30B H 0.6842 -0.2962 1.1820 0.042 Uiso 1 1 calc R
H30C H 0.7471 -0.3632 1.2143 0.042 Uiso 1 1 calc R
C31 C 0.87227(16) -0.2552(3) 1.21238(14) 0.0357(8) Uani 1 1 d .
C32 C 0.90246(17) -0.2996(3) 1.17400(16) 0.0437(9) Uani 1 1 d .
H32A H 0.9466 -0.3213 1.2031 0.052 Uiso 1 1 calc R
H32B H 0.9037 -0.2516 1.1449 0.052 Uiso 1 1 calc R
H32C H 0.8762 -0.3543 1.1495 0.052 Uiso 1 1 calc R
C33 C 0.87373(17) -0.3304(3) 1.26027(16) 0.0426(9) Uani 1 1 d .
H33A H 0.9188 -0.3468 1.2903 0.051 Uiso 1 1 calc R
H33B H 0.8506 -0.3881 1.2373 0.051 Uiso 1 1 calc R
H33C H 0.8527 -0.3040 1.2835 0.051 Uiso 1 1 calc R
C34 C 0.91692(17) -0.1720(3) 1.25082(16) 0.0495(10) Uani 1 1 d .
H34A H 0.9614 -0.1955 1.2760 0.059 Uiso 1 1 calc R
H34B H 0.9020 -0.1454 1.2792 0.059 Uiso 1 1 calc R
H34C H 0.9158 -0.1220 1.2217 0.059 Uiso 1 1 calc R
C35 C 0.76133(16) -0.1176(2) 1.19515(15) 0.0324(7) Uani 1 1 d .
C36 C 0.77674(18) -0.1441(3) 1.26322(15) 0.0393(8) Uani 1 1 d .
H36A H 0.7594 -0.0948 1.2798 0.047 Uiso 1 1 calc R
H36B H 0.8238 -0.1486 1.2904 0.047 Uiso 1 1 calc R
H36C H 0.7568 -0.2059 1.2627 0.047 Uiso 1 1 calc R
C37 C 0.7944(2) -0.0224(2) 1.19644(17) 0.0440(9) Uani 1 1 d .
H37A H 0.7784 0.0279 1.2137 0.053 Uiso 1 1 calc R
H37B H 0.7846 -0.0052 1.1532 0.053 Uiso 1 1 calc R
H37C H 0.8414 -0.0290 1.2232 0.053 Uiso 1 1 calc R
C38 C 0.68818(18) -0.0989(3) 1.15696(16) 0.0414(9) Uani 1 1 d .
H38A H 0.6770 -0.0434 1.1747 0.050 Uiso 1 1 calc R
H38B H 0.6646 -0.1552 1.1593 0.050 Uiso 1 1 calc R
H38C H 0.6762 -0.0862 1.1126 0.050 Uiso 1 1 calc R
B1 B 0.55458(16) 0.3301(2) 0.88034(15) 0.0211(7) Uani 1 1 d .
C39 C 0.49591(14) 0.2642(2) 0.82604(13) 0.0224(6) Uani 1 1 d .
C40 C 0.43365(14) 0.2952(2) 0.78288(13) 0.0250(7) Uani 1 1 d .
C41 C 0.38811(14) 0.2391(2) 0.73503(14) 0.0308(7) Uani 1 1 d .
C42 C 0.40226(16) 0.1462(2) 0.72804(15) 0.0354(8) Uani 1 1 d .
C43 C 0.46363(16) 0.1117(2) 0.76882(15) 0.0308(7) Uani 1 1 d .
C44 C 0.50796(14) 0.1709(2) 0.81502(13) 0.0260(7) Uani 1 1 d .
C45 C 0.59081(13) 0.2787(2) 0.95113(13) 0.0211(6) Uani 1 1 d .
C46 C 0.57107(14) 0.1985(2) 0.97101(13) 0.0230(6) Uani 1 1 d .
C47 C 0.60436(15) 0.1614(2) 1.03176(14) 0.0254(7) Uani 1 1 d .
C48 C 0.65869(15) 0.2064(2) 1.07662(13) 0.0275(7) Uani 1 1 d .
C49 C 0.67908(14) 0.2891(2) 1.06083(13) 0.0266(7) Uani 1 1 d .
C50 C 0.64501(14) 0.3225(2) 0.99948(13) 0.0236(6) Uani 1 1 d .
C51 C 0.60277(14) 0.3446(2) 0.84847(13) 0.0216(6) Uani 1 1 d .
C52 C 0.66486(15) 0.3091(2) 0.86956(13) 0.0255(7) Uani 1 1 d .
C53 C 0.69960(15) 0.3197(2) 0.83728(15) 0.0295(7) Uani 1 1 d .
C54 C 0.67178(16) 0.3651(2) 0.77948(15) 0.0309(7) Uani 1 1 d .
C55 C 0.61003(16) 0.4006(2) 0.75537(14) 0.0296(7) Uani 1 1 d .
C56 C 0.57805(14) 0.3905(2) 0.79016(14) 0.0257(7) Uani 1 1 d .
C57 C 0.52923(13) 0.4323(2) 0.89420(13) 0.0215(6) Uani 1 1 d .
C58 C 0.55327(13) 0.5228(2) 0.89478(13) 0.0223(6) Uani 1 1 d .
C59 C 0.53049(15) 0.6048(2) 0.90792(13) 0.0262(7) Uani 1 1 d .
C60 C 0.48044(15) 0.6011(2) 0.92225(14) 0.0269(7) Uani 1 1 d .
C61 C 0.45555(14) 0.5131(2) 0.92437(14) 0.0257(7) Uani 1 1 d .
C62 C 0.48029(14) 0.4323(2) 0.91123(13) 0.0233(6) Uani 1 1 d .
F1 F 0.41397(8) 0.38525(12) 0.78494(8) 0.0287(4) Uani 1 1 d .
F2 F 0.32906(9) 0.27558(14) 0.69531(9) 0.0411(5) Uani 1 1 d .
F3 F 0.35869(10) 0.08945(15) 0.68215(10) 0.0532(6) Uani 1 1 d .
F4 F 0.47868(9) 0.02042(13) 0.76246(9) 0.0428(5) Uani 1 1 d .
F5 F 0.56788(8) 0.13283(12) 0.85194(8) 0.0293(4) Uani 1 1 d .
F6 F 0.51604(8) 0.15076(12) 0.93169(8) 0.0313(4) Uani 1 1 d .
F7 F 0.58266(9) 0.08157(13) 1.04784(8) 0.0358(4) Uani 1 1 d .
F8 F 0.69134(9) 0.17092(14) 1.13645(8) 0.0368(5) Uani 1 1 d .
F9 F 0.73099(8) 0.33722(14) 1.10449(8) 0.0365(4) Uani 1 1 d .
F10 F 0.66780(8) 0.40425(12) 0.98699(7) 0.0276(4) Uani 1 1 d .
F11 F 0.69609(8) 0.26026(13) 0.92511(8) 0.0312(4) Uani 1 1 d .
F12 F 0.76021(9) 0.28472(14) 0.86171(9) 0.0397(5) Uani 1 1 d .
F13 F 0.70433(10) 0.37396(15) 0.74665(9) 0.0447(5) Uani 1 1 d .
F14 F 0.58135(9) 0.44394(14) 0.69801(8) 0.0385(5) Uani 1 1 d .
F15 F 0.51805(8) 0.43024(13) 0.76422(7) 0.0306(4) Uani 1 1 d .
F16 F 0.60293(8) 0.53556(12) 0.88179(8) 0.0287(4) Uani 1 1 d .
F17 F 0.55537(9) 0.69135(12) 0.90584(8) 0.0339(4) Uani 1 1 d .
F18 F 0.45724(9) 0.68185(13) 0.93397(9) 0.0382(5) Uani 1 1 d .
F19 F 0.40699(8) 0.50762(13) 0.93914(8) 0.0335(4) Uani 1 1 d .
F20 F 0.45424(8) 0.34787(12) 0.91520(8) 0.0283(4) Uani 1 1 d .
C63 C 0.6081(3) 0.1009(5) 0.7320(3) 0.0889(17) Uani 1 1 d .
H63A H 0.6127 0.0363 0.7495 0.107 Uiso 1 1 calc R
H63B H 0.6072 0.1476 0.7619 0.107 Uiso 1 1 calc R
H63C H 0.6450 0.1146 0.7249 0.107 Uiso 1 1 calc R
C64 C 0.5457(5) 0.1072(7) 0.6696(4) 0.147(3) Uani 1 1 d .
H64A H 0.5486 0.0624 0.6392 0.176 Uiso 1 1 calc R
H64B H 0.5097 0.0854 0.6766 0.176 Uiso 1 1 calc R
C65 C 0.5305(4) 0.1970(5) 0.6421(4) 0.120(3) Uani 1 1 d .
H65A H 0.5683 0.2221 0.6392 0.144 Uiso 1 1 calc R
H65B H 0.5226 0.2405 0.6702 0.144 Uiso 1 1 calc R
C66 C 0.4696(4) 0.1990(5) 0.5741(4) 0.145(3) Uani 1 1 d .
H66A H 0.4765 0.1529 0.5467 0.174 Uiso 1 1 calc R
H66B H 0.4313 0.1772 0.5774 0.174 Uiso 1 1 calc R
C67 C 0.4557(4) 0.2906(7) 0.5442(3) 0.126(3) Uani 1 1 d .
H67A H 0.4959 0.3155 0.5459 0.151 Uiso 1 1 calc R
H67B H 0.4440 0.3346 0.5694 0.151 Uiso 1 1 calc R
C68 C 0.4045(3) 0.2935(5) 0.4789(3) 0.110(2) Uani 1 1 d .
H68A H 0.3959 0.3602 0.4644 0.132 Uiso 1 1 calc R
H68B H 0.3650 0.2650 0.4758 0.132 Uiso 1 1 calc R
H68C H 0.4178 0.2575 0.4522 0.132 Uiso 1 1 calc R

loop_
_atom_site_aniso_label
_atom_site_aniso_U_11
_atom_site_aniso_U_22
_atom_site_aniso_U_33
_atom_site_aniso_U_23
_atom_site_aniso_U_13
_atom_site_aniso_U_12
Ti1 0.0230(3) 0.0264(3) 0.0214(3) 0.0003(2) 0.0107(2) -0.0010(2)
P1 0.0230(4) 0.0260(4) 0.0212(4) 0.0011(3) 0.0102(3) -0.0005(3)
O1 0.0235(11) 0.0328(12) 0.0219(10) -0.0022(9) 0.0088(9) 0.0020(9)
N1 0.0233(13) 0.0246(13) 0.0252(13) 0.0008(11) 0.0112(11) 0.0003(11)
C1 0.0370(19) 0.0325(18) 0.0329(17) 0.0002(14) 0.0225(15) -0.0063(15)
C2 0.0256(17) 0.045(2) 0.0389(18) 0.0081(16) 0.0192(15) -0.0032(16)
C3 0.0292(18) 0.041(2) 0.0274(16) -0.0011(15) 0.0125(14) -0.0116(15)
C4 0.0360(19) 0.0293(18) 0.0276(16) -0.0031(14) 0.0167(15) -0.0095(15)
C5 0.0334(17) 0.0297(18) 0.0230(15) 0.0011(13) 0.0136(14) -0.0068(14)
C6 0.066(3) 0.039(2) 0.048(2) -0.0031(17) 0.043(2) -0.0083(19)
C7 0.033(2) 0.069(3) 0.058(2) 0.013(2) 0.0256(19) 0.001(2)
C8 0.043(2) 0.069(3) 0.0307(18) 0.0023(18) 0.0117(17) -0.026(2)
C9 0.055(2) 0.034(2) 0.0389(19) -0.0102(16) 0.0248(18) -0.0103(18)
C10 0.047(2) 0.0325(19) 0.0307(17) 0.0032(15) 0.0164(16) -0.0044(17)
C11 0.0274(16) 0.0290(17) 0.0238(15) 0.0013(13) 0.0124(13) 0.0030(14)
C12 0.0370(19) 0.0345(19) 0.0358(18) -0.0032(15) 0.0218(16) -0.0015(16)
C13 0.0385(19) 0.0313(18) 0.0366(18) -0.0039(15) 0.0230(16) -0.0025(15)
C14 0.041(2) 0.038(2) 0.0352(18) -0.0075(15) 0.0226(16) -0.0075(16)
C15 0.046(2) 0.043(2) 0.0309(17) -0.0037(16) 0.0209(16) -0.0102(17)
C16 0.054(2) 0.056(3) 0.043(2) 0.0071(19) 0.0185(19) -0.004(2)
C17 0.065(3) 0.060(3) 0.038(2) -0.0109(19) 0.031(2) -0.019(2)
C18 0.044(2) 0.053(2) 0.0324(18) -0.0057(17) 0.0168(17) -0.0150(19)
C19 0.045(2) 0.038(2) 0.047(2) -0.0025(17) 0.0272(18) 0.0053(17)
C20 0.049(2) 0.046(3) 0.079(3) -0.001(2) 0.026(2) 0.016(2)
C21 0.061(3) 0.034(2) 0.065(3) -0.0009(19) 0.038(2) 0.0038(19)
C22 0.076(3) 0.047(2) 0.070(3) -0.003(2) 0.051(3) 0.013(2)
C23 0.0272(17) 0.0307(18) 0.0285(16) -0.0060(14) 0.0086(14) -0.0028(14)
C24 0.0308(19) 0.0268(18) 0.0400(19) -0.0003(15) 0.0041(15) 0.0004(15)
C25 0.0317(19) 0.0278(19) 0.059(2) 0.0019(17) 0.0219(18) 0.0034(15)
C26 0.0357(19) 0.0334(19) 0.0328(17) 0.0017(15) 0.0166(15) 0.0107(15)
C27 0.0326(18) 0.0278(17) 0.0262(16) 0.0044(13) 0.0120(14) -0.0037(14)
C28 0.0316(18) 0.0370(19) 0.0290(16) 0.0010(15) 0.0114(14) -0.0086(15)
C29 0.057(2) 0.0243(18) 0.0349(18) -0.0003(15) 0.0223(17) -0.0026(16)
C30 0.0345(19) 0.039(2) 0.0307(17) 0.0032(15) 0.0145(15) -0.0089(16)
C31 0.0273(18) 0.050(2) 0.0265(16) 0.0060(15) 0.0106(14) 0.0036(16)
C32 0.0311(19) 0.068(3) 0.0333(18) 0.0147(18) 0.0168(16) 0.0189(19)
C33 0.0344(19) 0.058(2) 0.0327(18) 0.0144(17) 0.0142(16) 0.0139(18)
C34 0.032(2) 0.079(3) 0.0289(18) 0.0028(19) 0.0070(16) -0.011(2)
C35 0.0388(19) 0.0321(18) 0.0299(16) 0.0015(14) 0.0195(15) 0.0007(15)
C36 0.047(2) 0.045(2) 0.0316(18) 0.0000(16) 0.0228(17) 0.0036(18)
C37 0.070(3) 0.0299(19) 0.041(2) -0.0072(16) 0.034(2) -0.0069(18)
C38 0.050(2) 0.043(2) 0.0406(19) 0.0061(17) 0.0290(18) 0.0138(18)
B1 0.0192(17) 0.0199(17) 0.0217(16) 0.0018(14) 0.0079(14) 0.0018(14)
C39 0.0222(15) 0.0236(16) 0.0214(14) 0.0034(12) 0.0106(13) 0.0020(13)
C40 0.0252(16) 0.0214(16) 0.0263(15) 0.0009(13) 0.0109(13) 0.0005(13)
C41 0.0191(16) 0.0310(18) 0.0315(17) 0.0023(14) 0.0037(14) 0.0000(14)
C42 0.0293(18) 0.0318(19) 0.0310(17) -0.0086(15) 0.0034(15) -0.0091(15)
C43 0.0311(18) 0.0190(16) 0.0331(17) -0.0034(13) 0.0083(15) 0.0013(14)
C44 0.0202(16) 0.0279(17) 0.0236(15) 0.0017(13) 0.0056(13) 0.0015(13)
C45 0.0202(15) 0.0206(15) 0.0224(14) -0.0009(12) 0.0104(12) 0.0036(12)
C46 0.0204(15) 0.0242(16) 0.0218(14) -0.0045(12) 0.0082(12) 0.0024(13)
C47 0.0319(17) 0.0205(15) 0.0321(16) 0.0047(13) 0.0221(15) 0.0035(13)
C48 0.0302(17) 0.0338(18) 0.0187(14) 0.0055(13) 0.0119(13) 0.0110(15)
C49 0.0209(15) 0.0331(18) 0.0200(15) -0.0029(13) 0.0052(13) 0.0035(14)
C50 0.0254(16) 0.0219(16) 0.0250(15) 0.0009(13) 0.0133(13) 0.0011(13)
C51 0.0202(15) 0.0220(16) 0.0194(14) -0.0038(12) 0.0070(12) -0.0025(12)
C52 0.0284(17) 0.0250(16) 0.0235(15) -0.0006(13) 0.0127(13) 0.0024(13)
C53 0.0222(16) 0.0312(18) 0.0367(17) -0.0021(14) 0.0154(14) 0.0060(14)
C54 0.0352(18) 0.0352(18) 0.0319(17) -0.0044(15) 0.0239(15) -0.0014(15)
C55 0.0338(18) 0.0331(18) 0.0214(15) 0.0012(14) 0.0129(14) 0.0001(15)
C56 0.0227(16) 0.0274(17) 0.0251(15) -0.0021(13) 0.0099(13) 0.0005(13)
C57 0.0177(14) 0.0249(16) 0.0185(14) 0.0025(12) 0.0059(12) 0.0004(13)
C58 0.0190(15) 0.0268(16) 0.0219(14) 0.0009(12) 0.0107(12) 0.0009(13)
C59 0.0309(17) 0.0197(16) 0.0256(15) -0.0010(12) 0.0118(14) -0.0031(13)
C60 0.0272(17) 0.0223(16) 0.0287(16) -0.0019(13) 0.0114(14) 0.0048(13)
C61 0.0214(15) 0.0310(18) 0.0258(15) -0.0005(13) 0.0123(13) 0.0022(13)
C62 0.0230(15) 0.0232(16) 0.0216(14) -0.0002(12) 0.0091(13) -0.0028(13)
F1 0.0245(9) 0.0255(10) 0.0293(9) -0.0010(7) 0.0075(8) 0.0041(7)
F2 0.0230(10) 0.0376(11) 0.0406(10) -0.0020(9) -0.0021(8) 0.0008(8)
F3 0.0382(12) 0.0357(12) 0.0515(12) -0.0158(10) -0.0055(10) -0.0065(10)
F4 0.0410(11) 0.0254(10) 0.0443(11) -0.0090(9) 0.0066(9) 0.0012(9)
F5 0.0255(9) 0.0263(9) 0.0284(9) -0.0017(8) 0.0069(8) 0.0040(8)
F6 0.0319(10) 0.0278(10) 0.0305(9) -0.0001(8) 0.0121(8) -0.0056(8)
F7 0.0485(12) 0.0273(10) 0.0357(10) 0.0079(8) 0.0236(9) 0.0011(9)
F8 0.0430(11) 0.0408(11) 0.0225(9) 0.0094(8) 0.0125(8) 0.0087(9)
F9 0.0284(10) 0.0453(12) 0.0240(9) 0.0002(8) 0.0032(8) -0.0027(9)
F10 0.0251(9) 0.0267(9) 0.0261(9) 0.0012(7) 0.0086(7) -0.0046(8)
F11 0.0275(9) 0.0369(11) 0.0291(9) 0.0085(8) 0.0137(8) 0.0104(8)
F12 0.0320(10) 0.0465(12) 0.0495(11) 0.0091(9) 0.0266(9) 0.0135(9)
F13 0.0476(12) 0.0591(14) 0.0438(11) 0.0051(10) 0.0350(10) 0.0056(11)
F14 0.0411(11) 0.0525(13) 0.0234(9) 0.0068(9) 0.0166(9) 0.0004(10)
F15 0.0240(9) 0.0383(11) 0.0255(9) 0.0064(8) 0.0086(8) 0.0047(8)
F16 0.0278(9) 0.0278(10) 0.0354(9) -0.0008(8) 0.0193(8) -0.0034(8)
F17 0.0383(11) 0.0209(9) 0.0442(11) -0.0016(8) 0.0211(9) -0.0036(8)
F18 0.0397(11) 0.0281(10) 0.0515(11) -0.0070(9) 0.0258(10) 0.0060(9)
F19 0.0282(10) 0.0373(11) 0.0434(10) -0.0066(9) 0.0240(9) -0.0006(8)
F20 0.0274(9) 0.0252(9) 0.0355(9) 0.0003(8) 0.0178(8) -0.0036(8)
C63 0.102(4) 0.105(5) 0.064(3) -0.010(3) 0.043(3) -0.006(4)
C64 0.209(10) 0.140(8) 0.159(8) 0.026(6) 0.142(8) 0.021(7)
C65 0.152(7) 0.081(5) 0.153(7) -0.036(5) 0.094(6) -0.027(5)
C66 0.145(7) 0.086(5) 0.137(6) -0.045(5) 0.016(6) 0.023(5)
C67 0.117(6) 0.155(8) 0.114(6) -0.010(5) 0.062(5) 0.021(5)
C68 0.088(4) 0.133(6) 0.102(5) -0.004(4) 0.040(4) 0.018(4)

loop_
_atom_type_symbol
_atom_type_description
_atom_type_scat_dispersion_real
_atom_type_scat_dispersion_imag
_atom_type_scat_source
C C 0.0033 0.0016 'International Tables Vol C Tables 4.2.6.8 and 6.1.1.4'
H H 0.0000 0.0000 'International Tables Vol C Tables 4.2.6.8 and 6.1.1.4'
F F 0.0171 0.0103 'International Tables Vol C Tables 4.2.6.8 and 6.1.1.4'
N N 0.0061 0.0033 'International Tables Vol C Tables 4.2.6.8 and 6.1.1.4'
O O 0.0106 0.0060 'International Tables Vol C Tables 4.2.6.8 and 6.1.1.4'
P P 0.1023 0.0942 'International Tables Vol C Tables 4.2.6.8 and 6.1.1.4'
Ti Ti 0.2776 0.4457 'International Tables Vol C Tables 4.2.6.8 and 6.1.1.4'
B B 0.0013 0.0007 'International Tables Vol C Tables 4.2.6.8 and 6.1.1.4'

loop_
_geom_angle_atom_site_label_1
_geom_angle_atom_site_label_2
_geom_angle_atom_site_label_3
_geom_angle
N1 Ti1 O1 100.17(10)
N1 Ti1 C11 99.57(11)
O1 Ti1 C11 99.42(10)
N1 Ti1 C3 96.80(11)
O1 Ti1 C3 128.87(11)
C11 Ti1 C3 124.69(12)
N1 Ti1 C4 108.83(11)
O1 Ti1 C4 94.13(10)
C11 Ti1 C4 145.74(11)
C3 Ti1 C4 34.82(12)
N1 Ti1 C2 118.07(11)
O1 Ti1 C2 137.42(10)
C11 Ti1 C2 92.35(12)
C3 Ti1 C2 34.77(12)
C4 Ti1 C2 57.65(12)
N1 Ti1 C5 142.73(11)
O1 Ti1 C5 81.98(10)
C11 Ti1 C5 116.92(11)
C3 Ti1 C5 56.99(11)
C4 Ti1 C5 34.44(10)
C2 Ti1 C5 56.48(11)
N1 Ti1 C1 151.50(11)
O1 Ti1 C1 104.96(10)
C11 Ti1 C1 89.45(11)
C3 Ti1 C1 56.70(11)
C4 Ti1 C1 56.57(11)
C2 Ti1 C1 33.97(11)
C5 Ti1 C1 33.18(11)
N1 P1 C27 107.92(13)
N1 P1 C35 110.04(14)
C27 P1 C35 109.67(15)
N1 P1 C31 109.13(14)
C27 P1 C31 110.08(15)
C35 P1 C31 109.97(15)
C26 O1 C23 109.9(2)
C26 O1 Ti1 128.04(18)
C23 O1 Ti1 122.03(17)
P1 N1 Ti1 169.78(17)
C5 C1 C2 108.1(3)
C5 C1 C6 124.3(3)
C2 C1 C6 126.7(3)
C5 C1 Ti1 72.32(17)
C2 C1 Ti1 69.90(17)
C6 C1 Ti1 131.8(2)
C3 C2 C1 107.8(3)
C3 C2 C7 125.6(3)
C1 C2 C7 126.2(3)
C3 C2 Ti1 71.35(18)
C1 C2 Ti1 76.13(18)
C7 C2 Ti1 123.8(2)
C4 C3 C2 108.1(3)
C4 C3 C8 125.7(3)
C2 C3 C8 125.6(3)
C4 C3 Ti1 72.92(18)
C2 C3 Ti1 73.87(19)
C8 C3 Ti1 125.9(2)
C3 C4 C5 107.6(3)
C3 C4 C9 126.2(3)
C5 C4 C9 125.7(3)
C3 C4 Ti1 72.26(19)
C5 C4 Ti1 75.74(18)
C9 C4 Ti1 124.0(2)
C1 C5 C4 108.3(3)
C1 C5 C10 124.9(3)
C4 C5 C10 126.6(3)
C1 C5 Ti1 74.49(18)
C4 C5 Ti1 69.82(17)
C10 C5 Ti1 125.9(2)
C1 C6 H6A 109.5
C1 C6 H6B 109.5
H6A C6 H6B 109.5
C1 C6 H6C 109.5
H6A C6 H6C 109.5
H6B C6 H6C 109.5
C2 C7 H7A 109.5
C2 C7 H7B 109.5
H7A C7 H7B 109.5
C2 C7 H7C 109.5
H7A C7 H7C 109.5
H7B C7 H7C 109.5
C3 C8 H8A 109.5
C3 C8 H8B 109.5
H8A C8 H8B 109.5
C3 C8 H8C 109.5
H8A C8 H8C 109.5
H8B C8 H8C 109.5
C4 C9 H9A 109.5
C4 C9 H9B 109.5
H9A C9 H9B 109.5
C4 C9 H9C 109.5
H9A C9 H9C 109.5
H9B C9 H9C 109.5
C5 C10 H10A 109.5
C5 C10 H10B 109.5
H10A C10 H10B 109.5
C5 C10 H10C 109.5
H10A C10 H10C 109.5
H10B C10 H10C 109.5
C12 C11 Ti1 140.2(2)
C12 C11 H11A 102.0
Ti1 C11 H11A 102.0
C12 C11 H11B 102.0
Ti1 C11 H11B 102.0
H11A C11 H11B 104.8
C13 C12 C11 110.8(3)
C13 C12 C19 110.6(3)
C11 C12 C19 113.6(3)
C13 C12 H12 107.2
C11 C12 H12 107.2
C19 C12 H12 107.2
C14 C13 C12 126.3(3)
C14 C13 H13 116.8
C12 C13 H13 116.8
C13 C14 C15 128.3(3)
C13 C14 H14 115.8
C15 C14 H14 115.8
C14 C15 C18 112.8(3)
C14 C15 C17 107.5(3)
C18 C15 C17 109.6(3)
C14 C15 C16 109.3(3)
C18 C15 C16 108.8(3)
C17 C15 C16 108.9(3)
C15 C16 H16A 109.5
C15 C16 H16B 109.5
H16A C16 H16B 109.5
C15 C16 H16C 109.5
H16A C16 H16C 109.5
H16B C16 H16C 109.5
C15 C17 H17A 109.5
C15 C17 H17B 109.5
H17A C17 H17B 109.5
C15 C17 H17C 109.5
H17A C17 H17C 109.5
H17B C17 H17C 109.5
C15 C18 H18A 109.5
C15 C18 H18B 109.5
H18A C18 H18B 109.5
C15 C18 H18C 109.5
H18A C18 H18C 109.5
H18B C18 H18C 109.5
C21 C19 C20 109.8(3)
C21 C19 C22 108.1(3)
C20 C19 C22 107.7(3)
C21 C19 C12 112.9(3)
C20 C19 C12 109.5(3)
C22 C19 C12 108.7(3)
C19 C20 H20A 109.5
C19 C20 H20B 109.5
H20A C20 H20B 109.5
C19 C20 H20C 109.5
H20A C20 H20C 109.5
H20B C20 H20C 109.5
C19 C21 H21A 109.5
C19 C21 H21B 109.5
H21A C21 H21B 109.5
C19 C21 H21C 109.5
H21A C21 H21C 109.5
H21B C21 H21C 109.5
C19 C22 H22A 109.5
C19 C22 H22B 109.5
H22A C22 H22B 109.5
C19 C22 H22C 109.5
H22A C22 H22C 109.5
H22B C22 H22C 109.5
O1 C23 C24 104.2(2)
O1 C23 H23A 110.9
C24 C23 H23A 110.9
O1 C23 H23B 110.9
C24 C23 H23B 110.9
H23A C23 H23B 108.9
C23 C24 C25 102.9(3)
C23 C24 H24A 111.2
C25 C24 H24A 111.2
C23 C24 H24B 111.2
C25 C24 H24B 111.2
H24A C24 H24B 109.1
C26 C25 C24 102.3(3)
C26 C25 H25A 111.3
C24 C25 H25A 111.3
C26 C25 H25B 111.3
C24 C25 H25B 111.3
H25A C25 H25B 109.2
O1 C26 C25 104.4(3)
O1 C26 H26A 110.9
C25 C26 H26A 110.9
O1 C26 H26B 110.9
C25 C26 H26B 110.9
H26A C26 H26B 108.9
C29 C27 C28 105.6(3)
C29 C27 C30 108.0(3)
C28 C27 C30 109.4(3)
C29 C27 P1 110.6(2)
C28 C27 P1 109.1(2)
C30 C27 P1 113.9(2)
C27 C28 H28A 109.5
C27 C28 H28B 109.5
H28A C28 H28B 109.5
C27 C28 H28C 109.5
H28A C28 H28C 109.5
H28B C28 H28C 109.5
C27 C29 H29A 109.5
C27 C29 H29B 109.5
H29A C29 H29B 109.5
C27 C29 H29C 109.5
H29A C29 H29C 109.5
H29B C29 H29C 109.5
C27 C30 H30A 109.5
C27 C30 H30B 109.5
H30A C30 H30B 109.5
C27 C30 H30C 109.5
H30A C30 H30C 109.5
H30B C30 H30C 109.5
C34 C31 C32 106.6(3)
C34 C31 C33 107.6(3)
C32 C31 C33 108.7(3)
C34 C31 P1 110.8(3)
C32 C31 P1 108.6(2)
C33 C31 P1 114.2(2)
C31 C32 H32A 109.5
C31 C32 H32B 109.5
H32A C32 H32B 109.5
C31 C32 H32C 109.5
H32A C32 H32C 109.5
H32B C32 H32C 109.5
C31 C33 H33A 109.5
C31 C33 H33B 109.5
H33A C33 H33B 109.5
C31 C33 H33C 109.5
H33A C33 H33C 109.5
H33B C33 H33C 109.5
C31 C34 H34A 109.5
C31 C34 H34B 109.5
H34A C34 H34B 109.5
C31 C34 H34C 109.5
H34A C34 H34C 109.5
H34B C34 H34C 109.5
C38 C35 C37 106.1(3)
C38 C35 C36 107.3(3)
C37 C35 C36 109.3(3)
C38 C35 P1 111.3(2)
C37 C35 P1 108.0(2)
C36 C35 P1 114.5(2)
C35 C36 H36A 109.5
C35 C36 H36B 109.5
H36A C36 H36B 109.5
C35 C36 H36C 109.5
H36A C36 H36C 109.5
H36B C36 H36C 109.5
C35 C37 H37A 109.5
C35 C37 H37B 109.5
H37A C37 H37B 109.5
C35 C37 H37C 109.5
H37A C37 H37C 109.5
H37B C37 H37C 109.5
C35 C38 H38A 109.5
C35 C38 H38B 109.5
H38A C38 H38B 109.5
C35 C38 H38C 109.5
H38A C38 H38C 109.5
H38B C38 H38C 109.5
C57 B1 C39 113.5(2)
C57 B1 C45 103.1(2)
C39 B1 C45 113.0(2)
C57 B1 C51 112.6(2)
C39 B1 C51 101.6(2)
C45 B1 C51 113.6(2)
C44 C39 C40 112.8(3)
C44 C39 B1 120.4(3)
C40 C39 B1 126.5(3)
F1 C40 C41 114.7(3)
F1 C40 C39 121.2(3)
C41 C40 C39 124.1(3)
F2 C41 C42 120.0(3)
F2 C41 C40 119.8(3)
C42 C41 C40 120.3(3)
F3 C42 C41 121.7(3)
F3 C42 C43 120.0(3)
C41 C42 C43 118.4(3)
F4 C43 C44 121.4(3)
F4 C43 C42 119.3(3)
C44 C43 C42 119.4(3)
F5 C44 C43 115.9(3)
F5 C44 C39 119.1(3)
C43 C44 C39 125.0(3)
C46 C45 C50 113.2(3)
C46 C45 B1 127.9(3)
C50 C45 B1 118.6(3)
F6 C46 C47 114.6(3)
F6 C46 C45 121.7(2)
C47 C46 C45 123.7(3)
F7 C47 C48 119.5(3)
F7 C47 C46 120.6(3)
C48 C47 C46 119.9(3)
F8 C48 C47 120.3(3)
F8 C48 C49 120.4(3)
C47 C48 C49 119.3(3)
F9 C49 C48 120.8(3)
F9 C49 C50 120.4(3)
C48 C49 C50 118.8(3)
F10 C50 C49 115.8(3)
F10 C50 C45 119.3(2)
C49 C50 C45 124.9(3)
C52 C51 C56 112.8(3)
C52 C51 B1 128.5(2)
C56 C51 B1 118.4(2)
F11 C52 C53 114.9(3)
F11 C52 C51 120.9(3)
C53 C52 C51 124.2(3)
F12 C53 C54 119.8(3)
F12 C53 C52 120.4(3)
C54 C53 C52 119.7(3)
F13 C54 C55 120.4(3)
F13 C54 C53 120.5(3)
C55 C54 C53 119.1(3)
F14 C55 C54 119.9(3)
F14 C55 C56 121.1(3)
C54 C55 C56 119.0(3)
F15 C56 C55 115.6(3)
F15 C56 C51 119.3(3)
C55 C56 C51 125.1(3)
C58 C57 C62 112.9(3)
C58 C57 B1 127.6(2)
C62 C57 B1 119.4(3)
F16 C58 C59 114.9(3)
F16 C58 C57 120.7(3)
C59 C58 C57 124.4(3)
F17 C59 C58 121.0(3)
F17 C59 C60 118.7(3)
C58 C59 C60 120.3(3)
F18 C60 C61 121.4(3)
F18 C60 C59 120.3(3)
C61 C60 C59 118.3(3)
F19 C61 C60 119.3(3)
F19 C61 C62 121.3(3)
C60 C61 C62 119.4(3)
F20 C62 C61 116.2(2)
F20 C62 C57 119.1(3)
C61 C62 C57 124.6(3)
C64 C63 H63A 109.5
C64 C63 H63B 109.5
H63A C63 H63B 109.5
C64 C63 H63C 109.5
H63A C63 H63C 109.5
H63B C63 H63C 109.5
C65 C64 C63 115.5(8)
C65 C64 H64A 108.4
C63 C64 H64A 108.4
C65 C64 H64B 108.4
C63 C64 H64B 108.4
H64A C64 H64B 107.5
C64 C65 C66 114.2(7)
C64 C65 H65A 108.7
C66 C65 H65A 108.7
C64 C65 H65B 108.7
C66 C65 H65B 108.7
H65A C65 H65B 107.6
C67 C66 C65 114.3(7)
C67 C66 H66A 108.7
C65 C66 H66A 108.7
C67 C66 H66B 108.7
C65 C66 H66B 108.7
H66A C66 H66B 107.6
C66 C67 C68 116.2(8)
C66 C67 H67A 108.2
C68 C67 H67A 108.2
C66 C67 H67B 108.2
C68 C67 H67B 108.2
H67A C67 H67B 107.4
C67 C68 H68A 109.5
C67 C68 H68B 109.5
H68A C68 H68B 109.5
C67 C68 H68C 109.5
H68A C68 H68C 109.5
H68B C68 H68C 109.5

loop_
_geom_bond_atom_site_label_1
_geom_bond_atom_site_label_2
_geom_bond_distance
Ti1 N1 1.805(2)
Ti1 O1 2.081(2)
Ti1 C11 2.143(3)
Ti1 C3 2.360(3)
Ti1 C4 2.368(3)
Ti1 C2 2.393(3)
Ti1 C5 2.446(3)
Ti1 C1 2.473(3)
P1 N1 1.613(2)
P1 C27 1.885(3)
P1 C35 1.893(3)
P1 C31 1.900(3)
O1 C26 1.460(4)
O1 C23 1.474(4)
C1 C5 1.405(5)
C1 C2 1.424(5)
C1 C6 1.499(4)
C2 C3 1.421(5)
C2 C7 1.504(5)
C3 C4 1.415(5)
C3 C8 1.497(5)
C4 C5 1.427(4)
C4 C9 1.508(5)
C5 C10 1.507(4)
C6 H6A 0.9800
C6 H6B 0.9800
C6 H6C 0.9800
C7 H7A 0.9800
C7 H7B 0.9800
C7 H7C 0.9800
C8 H8A 0.9800
C8 H8B 0.9800
C8 H8C 0.9800
C9 H9A 0.9800
C9 H9B 0.9800
C9 H9C 0.9800
C10 H10A 0.9800
C10 H10B 0.9800
C10 H10C 0.9800
C11 C12 1.547(4)
C11 H11A 0.9900
C11 H11B 0.9900
C12 C13 1.508(5)
C12 C19 1.578(5)
C12 H12 1.0000
C13 C14 1.328(4)
C13 H13 0.9500
C14 C15 1.510(5)
C14 H14 0.9500
C15 C18 1.532(5)
C15 C17 1.535(5)
C15 C16 1.536(5)
C16 H16A 0.9800
C16 H16B 0.9800
C16 H16C 0.9800
C17 H17A 0.9800
C17 H17B 0.9800
C17 H17C 0.9800
C18 H18A 0.9800
C18 H18B 0.9800
C18 H18C 0.9800
C19 C21 1.518(5)
C19 C20 1.531(5)
C19 C22 1.541(5)
C20 H20A 0.9800
C20 H20B 0.9800
C20 H20C 0.9800
C21 H21A 0.9800
C21 H21B 0.9800
C21 H21C 0.9800
C22 H22A 0.9800
C22 H22B 0.9800
C22 H22C 0.9800
C23 C24 1.513(5)
C23 H23A 0.9900
C23 H23B 0.9900
C24 C25 1.517(5)
C24 H24A 0.9900
C24 H24B 0.9900
C25 C26 1.511(5)
C25 H25A 0.9900
C25 H25B 0.9900
C26 H26A 0.9900
C26 H26B 0.9900
C27 C29 1.534(5)
C27 C28 1.538(4)
C27 C30 1.539(4)
C28 H28A 0.9800
C28 H28B 0.9800
C28 H28C 0.9800
C29 H29A 0.9800
C29 H29B 0.9800
C29 H29C 0.9800
C30 H30A 0.9800
C30 H30B 0.9800
C30 H30C 0.9800
C31 C34 1.541(5)
C31 C32 1.542(5)
C31 C33 1.548(5)
C32 H32A 0.9800
C32 H32B 0.9800
C32 H32C 0.9800
C33 H33A 0.9800
C33 H33B 0.9800
C33 H33C 0.9800
C34 H34A 0.9800
C34 H34B 0.9800
C34 H34C 0.9800
C35 C38 1.534(5)
C35 C37 1.535(5)
C35 C36 1.541(4)
C36 H36A 0.9800
C36 H36B 0.9800
C36 H36C 0.9800
C37 H37A 0.9800
C37 H37B 0.9800
C37 H37C 0.9800
C38 H38A 0.9800
C38 H38B 0.9800
C38 H38C 0.9800
B1 C57 1.644(4)
B1 C39 1.649(4)
B1 C45 1.655(4)
B1 C51 1.660(4)
C39 C44 1.387(4)
C39 C40 1.395(4)
C40 F1 1.351(3)
C40 C41 1.378(4)
C41 F2 1.351(3)
C41 C42 1.371(5)
C42 F3 1.344(4)
C42 C43 1.384(5)
C43 F4 1.353(4)
C43 C44 1.374(4)
C44 F5 1.361(3)
C45 C46 1.383(4)
C45 C50 1.387(4)
C46 F6 1.355(3)
C46 C47 1.383(4)
C47 F7 1.358(3)
C47 C48 1.366(4)
C48 F8 1.357(3)
C48 C49 1.373(4)
C49 F9 1.345(3)
C49 C50 1.377(4)
C50 F10 1.356(3)
C51 C52 1.388(4)
C51 C56 1.389(4)
C52 F11 1.358(3)
C52 C53 1.381(4)
C53 F12 1.346(3)
C53 C54 1.373(4)
C54 F13 1.346(3)
C54 C55 1.372(5)
C55 F14 1.351(3)
C55 C56 1.377(4)
C56 F15 1.358(3)
C57 C58 1.383(4)
C57 C62 1.397(4)
C58 F16 1.360(3)
C58 C59 1.365(4)
C59 F17 1.355(3)
C59 C60 1.380(4)
C60 F18 1.342(3)
C60 C61 1.374(4)
C61 F19 1.354(3)
C61 C62 1.376(4)
C62 F20 1.354(3)
C63 C64 1.513(10)
C63 H63A 0.9800
C63 H63B 0.9800
C63 H63C 0.9800
C64 C65 1.383(9)
C64 H64A 0.9900
C64 H64B 0.9900
C65 C66 1.571(10)
C65 H65A 0.9900
C65 H65B 0.9900
C66 C67 1.426(10)
C66 H66A 0.9900
C66 H66B 0.9900
C67 C68 1.449(8)
C67 H67A 0.9900
C67 H67B 0.9900
C68 H68A 0.9800
C68 H68B 0.9800
C68 H68C 0.9800

loop_
_geom_torsion_atom_site_label_1
_geom_torsion_atom_site_label_2
_geom_torsion_atom_site_label_3
_geom_torsion_atom_site_label_4
_geom_torsion
N1 Ti1 O1 C26 52.4(3)
C11 Ti1 O1 C26 154.0(2)
C3 Ti1 O1 C26 -55.0(3)
C4 Ti1 O1 C26 -57.6(2)
C2 Ti1 O1 C26 -102.0(3)
C5 Ti1 O1 C26 -89.9(2)
C1 Ti1 O1 C26 -114.0(2)
N1 Ti1 O1 C23 -127.3(2)
C11 Ti1 O1 C23 -25.7(2)
C3 Ti1 O1 C23 125.3(2)
C4 Ti1 O1 C23 122.8(2)
C2 Ti1 O1 C23 78.3(3)
C5 Ti1 O1 C23 90.5(2)
C1 Ti1 O1 C23 66.3(2)
C27 P1 N1 Ti1 -33.3(10)
C35 P1 N1 Ti1 -152.9(9)
C31 P1 N1 Ti1 86.4(9)
O1 Ti1 N1 P1 87.8(9)
C11 Ti1 N1 P1 -13.6(9)
C3 Ti1 N1 P1 -140.6(9)
C4 Ti1 N1 P1 -174.2(9)
C2 Ti1 N1 P1 -111.5(9)
C5 Ti1 N1 P1 177.9(8)
C1 Ti1 N1 P1 -120.5(9)
N1 Ti1 C1 C5 -103.3(3)
O1 Ti1 C1 C5 47.75(19)
C11 Ti1 C1 C5 147.35(19)
C3 Ti1 C1 C5 -79.2(2)
C4 Ti1 C1 C5 -37.26(18)
C2 Ti1 C1 C5 -117.6(3)
N1 Ti1 C1 C2 14.3(3)
O1 Ti1 C1 C2 165.37(19)
C11 Ti1 C1 C2 -95.0(2)
C3 Ti1 C1 C2 38.4(2)
C4 Ti1 C1 C2 80.4(2)
C5 Ti1 C1 C2 117.6(3)
N1 Ti1 C1 C6 136.1(3)
O1 Ti1 C1 C6 -72.8(3)
C11 Ti1 C1 C6 26.8(3)
C3 Ti1 C1 C6 160.2(4)
C4 Ti1 C1 C6 -157.8(4)
C2 Ti1 C1 C6 121.8(4)
C5 Ti1 C1 C6 -120.5(4)
C5 C1 C2 C3 -2.2(4)
C6 C1 C2 C3 167.3(3)
Ti1 C1 C2 C3 -64.9(2)
C5 C1 C2 C7 -175.4(3)
C6 C1 C2 C7 -5.8(6)
Ti1 C1 C2 C7 122.0(4)
C5 C1 C2 Ti1 62.6(2)
C6 C1 C2 Ti1 -127.8(3)
N1 Ti1 C2 C3 -57.8(2)
O1 Ti1 C2 C3 93.4(2)
C11 Ti1 C2 C3 -160.0(2)
C4 Ti1 C2 C3 37.65(18)
C5 Ti1 C2 C3 78.9(2)
C1 Ti1 C2 C3 114.5(3)
N1 Ti1 C2 C1 -172.34(19)
O1 Ti1 C2 C1 -21.1(3)
C11 Ti1 C2 C1 85.5(2)
C3 Ti1 C2 C1 -114.5(3)
C4 Ti1 C2 C1 -76.9(2)
C5 Ti1 C2 C1 -35.57(18)
N1 Ti1 C2 C7 63.1(3)
O1 Ti1 C2 C7 -145.7(3)
C11 Ti1 C2 C7 -39.1(3)
C3 Ti1 C2 C7 120.9(4)
C4 Ti1 C2 C7 158.6(3)
C5 Ti1 C2 C7 -160.1(3)
C1 Ti1 C2 C7 -124.6(4)
C1 C2 C3 C4 2.7(4)
C7 C2 C3 C4 175.9(3)
Ti1 C2 C3 C4 -65.4(2)
C1 C2 C3 C8 -169.0(3)
C7 C2 C3 C8 4.2(5)
Ti1 C2 C3 C8 122.9(3)
C1 C2 C3 Ti1 68.0(2)
C7 C2 C3 Ti1 -118.7(3)
N1 Ti1 C3 C4 -113.45(18)
O1 Ti1 C3 C4 -4.5(2)
C11 Ti1 C3 C4 139.93(18)
C2 Ti1 C3 C4 115.3(3)
C5 Ti1 C3 C4 37.98(17)
C1 Ti1 C3 C4 77.87(19)
N1 Ti1 C3 C2 131.2(2)
O1 Ti1 C3 C2 -119.83(19)
C11 Ti1 C3 C2 24.6(2)
C4 Ti1 C3 C2 -115.3(3)
C5 Ti1 C3 C2 -77.3(2)
C1 Ti1 C3 C2 -37.46(18)
N1 Ti1 C3 C8 8.7(3)
O1 Ti1 C3 C8 117.6(3)
C11 Ti1 C3 C8 -98.0(3)
C4 Ti1 C3 C8 122.1(4)
C2 Ti1 C3 C8 -122.6(4)
C5 Ti1 C3 C8 160.1(4)
C1 Ti1 C3 C8 -160.0(4)
C2 C3 C4 C5 -2.1(4)
C8 C3 C4 C5 169.6(3)
Ti1 C3 C4 C5 -68.1(2)
C2 C3 C4 C9 -174.4(3)
C8 C3 C4 C9 -2.8(5)
Ti1 C3 C4 C9 119.5(3)
C2 C3 C4 Ti1 66.0(2)
C8 C3 C4 Ti1 -122.3(3)
N1 Ti1 C4 C3 74.26(19)
O1 Ti1 C4 C3 176.49(17)
C11 Ti1 C4 C3 -70.1(3)
C2 Ti1 C4 C3 -37.60(18)
C5 Ti1 C4 C3 -114.2(3)
C1 Ti1 C4 C3 -78.3(2)
N1 Ti1 C4 C5 -171.58(18)
O1 Ti1 C4 C5 -69.35(19)
C11 Ti1 C4 C5 44.1(3)
C3 Ti1 C4 C5 114.2(3)
C2 Ti1 C4 C5 76.6(2)
C1 Ti1 C4 C5 35.86(18)
N1 Ti1 C4 C9 -47.9(3)
O1 Ti1 C4 C9 54.3(3)
C11 Ti1 C4 C9 167.7(2)
C3 Ti1 C4 C9 -122.2(3)
C2 Ti1 C4 C9 -159.8(3)
C5 Ti1 C4 C9 123.7(4)
C1 Ti1 C4 C9 159.5(3)
C2 C1 C5 C4 0.9(4)
C6 C1 C5 C4 -168.9(3)
Ti1 C1 C5 C4 62.0(2)
C2 C1 C5 C10 175.7(3)
C6 C1 C5 C10 5.9(5)
Ti1 C1 C5 C10 -123.2(3)
C2 C1 C5 Ti1 -61.1(2)
C6 C1 C5 Ti1 129.1(3)
C3 C4 C5 C1 0.7(4)
C9 C4 C5 C1 173.1(3)
Ti1 C4 C5 C1 -65.1(2)
C3 C4 C5 C10 -174.0(3)
C9 C4 C5 C10 -1.6(5)
Ti1 C4 C5 C10 120.3(3)
C3 C4 C5 Ti1 65.8(2)
C9 C4 C5 Ti1 -121.8(3)
N1 Ti1 C5 C1 130.0(2)
O1 Ti1 C5 C1 -133.76(19)
C11 Ti1 C5 C1 -37.2(2)
C3 Ti1 C5 C1 78.3(2)
C4 Ti1 C5 C1 116.7(3)
C2 Ti1 C5 C1 36.44(19)
N1 Ti1 C5 C4 13.2(3)
O1 Ti1 C5 C4 109.52(19)
C11 Ti1 C5 C4 -153.95(19)
C3 Ti1 C5 C4 -38.41(19)
C2 Ti1 C5 C4 -80.3(2)
C1 Ti1 C5 C4 -116.7(3)
N1 Ti1 C5 C10 -108.0(3)
O1 Ti1 C5 C10 -11.7(3)
C11 Ti1 C5 C10 84.9(3)
C3 Ti1 C5 C10 -159.6(3)
C4 Ti1 C5 C10 -121.2(4)
C2 Ti1 C5 C10 158.5(3)
C1 Ti1 C5 C10 122.1(3)
N1 Ti1 C11 C12 -178.3(3)
O1 Ti1 C11 C12 79.6(4)
C3 Ti1 C11 C12 -73.1(4)
C4 Ti1 C11 C12 -32.4(5)
C2 Ti1 C11 C12 -59.4(4)
C5 Ti1 C11 C12 -6.2(4)
C1 Ti1 C11 C12 -25.5(4)
Ti1 C11 C12 C13 -75.3(4)
Ti1 C11 C12 C19 159.5(3)
C11 C12 C13 C14 127.5(4)
C19 C12 C13 C14 -105.6(4)
C12 C13 C14 C15 177.2(3)
C13 C14 C15 C18 2.9(5)
C13 C14 C15 C17 -118.1(4)
C13 C14 C15 C16 123.9(4)
C13 C12 C19 C21 -65.3(4)
C11 C12 C19 C21 60.1(4)
C13 C12 C19 C20 172.1(3)
C11 C12 C19 C20 -62.6(4)
C13 C12 C19 C22 54.7(4)
C11 C12 C19 C22 -179.9(3)
C26 O1 C23 C24 10.2(3)
Ti1 O1 C23 C24 -170.04(19)
O1 C23 C24 C25 -31.3(3)
C23 C24 C25 C26 40.4(3)
C23 O1 C26 C25 15.1(3)
Ti1 O1 C26 C25 -164.6(2)
C24 C25 C26 O1 -34.1(3)
N1 P1 C27 C29 73.7(2)
C35 P1 C27 C29 -166.4(2)
C31 P1 C27 C29 -45.3(2)
N1 P1 C27 C28 -42.0(2)
C35 P1 C27 C28 77.9(2)
C31 P1 C27 C28 -161.0(2)
N1 P1 C27 C30 -164.5(2)
C35 P1 C27 C30 -44.6(3)
C31 P1 C27 C30 76.5(3)
N1 P1 C31 C34 77.9(2)
C27 P1 C31 C34 -163.8(2)
C35 P1 C31 C34 -42.9(3)
N1 P1 C31 C32 -38.8(3)
C27 P1 C31 C32 79.4(3)
C35 P1 C31 C32 -159.6(2)
N1 P1 C31 C33 -160.4(2)
C27 P1 C31 C33 -42.1(3)
C35 P1 C31 C33 78.8(3)
N1 P1 C35 C38 74.7(3)
C27 P1 C35 C38 -43.9(3)
C31 P1 C35 C38 -165.1(2)
N1 P1 C35 C37 -41.4(3)
C27 P1 C35 C37 -160.0(2)
C31 P1 C35 C37 78.9(3)
N1 P1 C35 C36 -163.4(2)
C27 P1 C35 C36 78.0(3)
C31 P1 C35 C36 -43.1(3)
C57 B1 C39 C44 -171.4(3)
C45 B1 C39 C44 -54.6(3)
C51 B1 C39 C44 67.5(3)
C57 B1 C39 C40 15.9(4)
C45 B1 C39 C40 132.7(3)
C51 B1 C39 C40 -105.2(3)
C44 C39 C40 F1 -177.8(3)
B1 C39 C40 F1 -4.6(4)
C44 C39 C40 C41 1.3(4)
B1 C39 C40 C41 174.4(3)
F1 C40 C41 F2 -0.6(4)
C39 C40 C41 F2 -179.7(3)
F1 C40 C41 C42 -179.9(3)
C39 C40 C41 C42 1.0(5)
F2 C41 C42 F3 0.2(5)
C40 C41 C42 F3 179.5(3)
F2 C41 C42 C43 178.8(3)
C40 C41 C42 C43 -1.9(5)
F3 C42 C43 F4 -1.0(5)
C41 C42 C43 F4 -179.6(3)
F3 C42 C43 C44 179.2(3)
C41 C42 C43 C44 0.5(5)
F4 C43 C44 F5 2.2(4)
C42 C43 C44 F5 -178.0(3)
F4 C43 C44 C39 -177.9(3)
C42 C43 C44 C39 2.0(5)
C40 C39 C44 F5 177.2(2)
B1 C39 C44 F5 3.5(4)
C40 C39 C44 C43 -2.7(4)
B1 C39 C44 C43 -176.4(3)
C57 B1 C45 C46 111.3(3)
C39 B1 C45 C46 -11.6(4)
C51 B1 C45 C46 -126.6(3)
C57 B1 C45 C50 -63.2(3)
C39 B1 C45 C50 173.9(2)
C51 B1 C45 C50 58.8(3)
C50 C45 C46 F6 174.6(2)
B1 C45 C46 F6 -0.2(4)
C50 C45 C46 C47 -4.3(4)
B1 C45 C46 C47 -179.1(3)
F6 C46 C47 F7 1.8(4)
C45 C46 C47 F7 -179.1(3)
F6 C46 C47 C48 -176.5(3)
C45 C46 C47 C48 2.5(4)
F7 C47 C48 F8 1.1(4)
C46 C47 C48 F8 179.5(3)
F7 C47 C48 C49 -177.6(3)
C46 C47 C48 C49 0.8(4)
F8 C48 C49 F9 -1.1(4)
C47 C48 C49 F9 177.5(3)
F8 C48 C49 C50 179.5(3)
C47 C48 C49 C50 -1.9(4)
F9 C49 C50 F10 0.8(4)
C48 C49 C50 F10 -179.8(3)
F9 C49 C50 C45 -179.7(3)
C48 C49 C50 C45 -0.3(5)
C46 C45 C50 F10 -177.2(2)
B1 C45 C50 F10 -1.9(4)
C46 C45 C50 C49 3.2(4)
B1 C45 C50 C49 178.6(3)
C57 B1 C51 C52 125.5(3)
C39 B1 C51 C52 -112.8(3)
C45 B1 C51 C52 8.9(4)
C57 B1 C51 C56 -60.9(3)
C39 B1 C51 C56 60.8(3)
C45 B1 C51 C56 -177.5(3)
C56 C51 C52 F11 -178.6(3)
B1 C51 C52 F11 -4.7(5)
C56 C51 C52 C53 1.5(4)
B1 C51 C52 C53 175.4(3)
F11 C52 C53 F12 -1.3(4)
C51 C52 C53 F12 178.6(3)
F11 C52 C53 C54 177.8(3)
C51 C52 C53 C54 -2.2(5)
F12 C53 C54 F13 0.8(5)
C52 C53 C54 F13 -178.3(3)
F12 C53 C54 C55 -179.8(3)
C52 C53 C54 C55 1.1(5)
F13 C54 C55 F14 0.7(5)
C53 C54 C55 F14 -178.7(3)
F13 C54 C55 C56 -180.0(3)
C53 C54 C55 C56 0.6(5)
F14 C55 C56 F15 -2.8(4)
C54 C55 C56 F15 177.8(3)
F14 C55 C56 C51 177.9(3)
C54 C55 C56 C51 -1.4(5)
C52 C51 C56 F15 -178.9(3)
B1 C51 C56 F15 6.6(4)
C52 C51 C56 C55 0.4(4)
B1 C51 C56 C55 -174.2(3)
C39 B1 C57 C58 -129.0(3)
C45 B1 C57 C58 108.4(3)
C51 B1 C57 C58 -14.4(4)
C39 B1 C57 C62 55.0(3)
C45 B1 C57 C62 -67.6(3)
C51 B1 C57 C62 169.7(2)
C62 C57 C58 F16 177.4(2)
B1 C57 C58 F16 1.3(4)
C62 C57 C58 C59 -2.5(4)
B1 C57 C58 C59 -178.7(3)
F16 C58 C59 F17 1.9(4)
C57 C58 C59 F17 -178.2(3)
F16 C58 C59 C60 -179.6(3)
C57 C58 C59 C60 0.4(5)
F17 C59 C60 F18 -0.1(4)
C58 C59 C60 F18 -178.7(3)
F17 C59 C60 C61 -179.9(3)
C58 C59 C60 C61 1.5(4)
F18 C60 C61 F19 -0.6(4)
C59 C60 C61 F19 179.2(3)
F18 C60 C61 C62 179.2(3)
C59 C60 C61 C62 -1.1(4)
F19 C61 C62 F20 -1.3(4)
C60 C61 C62 F20 179.0(3)
F19 C61 C62 C57 178.4(3)
C60 C61 C62 C57 -1.3(5)
C58 C57 C62 F20 -177.3(2)
B1 C57 C62 F20 -0.8(4)
C58 C57 C62 C61 3.0(4)
B1 C57 C62 C61 179.5(3)
C63 C64 C65 C66 173.8(6)
C64 C65 C66 C67 -176.9(7)
C65 C66 C67 C68 173.4(6)
